data_2205370
loop_
_publ_author_name
'K. Anitha'
'R. K. Rajaram'

_publ_section_title
;
 <small>DL</small>-Phenylalanine <small>DL</small>-phenylalaninium
 picrate
;
_journal_issue 3
_journal_name_full 'Acta Crystallographica Section E'
_journal_page_first o589
_journal_page_last o591
_journal_paper_doi 10.1107/S1600536805003491
_journal_volume 61
_journal_year 2005
_chemical_formula_iupac 'C9 H11 N O2 , C9 H12 N O2 + , C6 H2 N3 O7 -'
_chemical_formula_moiety 'C9 H11 N O2 , C9 H12 N O2 + , C6 H2 N3 O7 -'
_chemical_formula_sum 'C24 H25 N5 O11'
_chemical_formula_weight 559.49
_chemical_name_common
;
DL-phenylalanine DL-phenylalaninium picrate
;
_chemical_name_systematic
;
DL-Phenylalanine DL-phenylalaninium picrate
;
_space_group_IT_number 2
_symmetry_cell_setting triclinic
_symmetry_space_group_name_Hall '-P 1'
_symmetry_space_group_name_H-M 'P -1'
_atom_sites_solution_hydrogens geom
_atom_sites_solution_primary direct
_atom_sites_solution_secondary difmap
_audit_creation_method SHELXL97
_cell_angle_alpha 113.04(2)
_cell_angle_beta 94.93(4)
_cell_angle_gamma 105.23(3)
_cell_formula_units_Z 2
_cell_length_a 7.333(3)
_cell_length_b 13.737(3)
_cell_length_c 15.381(6)
_cell_measurement_reflns_used 25
_cell_measurement_temperature 293(2)
_cell_measurement_theta_max 13.9
_cell_measurement_theta_min 8.4
_cell_volume 1344.3(9)
_computing_cell_refinement 'CAD-4 EXPRESS'
_computing_data_collection 'CAD-4 EXPRESS (Enraf-Nonius, 1994)'
_computing_data_reduction 'XCAD4 (Harms & Wocadlo, 1995)'
_computing_molecular_graphics 'ORTEPII (Johnson, 1976) and PLATON (Spek, 1999)'
_computing_publication_material SHELXL97
_computing_structure_refinement 'SHELXL97 (Sheldrick, 1997)'
_computing_structure_solution 'SHELXS97 (Sheldrick, 1997)'
_diffrn_ambient_temperature 293(2)
_diffrn_measured_fraction_theta_full 0.997
_diffrn_measured_fraction_theta_max 0.997
_diffrn_measurement_device_type 'Enraf-Nonius MACH3'
_diffrn_measurement_method \w/2\q
_diffrn_radiation_monochromator graphite
_diffrn_radiation_source 'fine-focus sealed tube'
_diffrn_radiation_type MoK\a
_diffrn_radiation_wavelength 0.71073
_diffrn_reflns_av_R_equivalents 0.048
_diffrn_reflns_av_sigmaI/netI 0.143
_diffrn_reflns_limit_h_max 8
_diffrn_reflns_limit_h_min -1
_diffrn_reflns_limit_k_max 16
_diffrn_reflns_limit_k_min -16
_diffrn_reflns_limit_l_max 18
_diffrn_reflns_limit_l_min -18
_diffrn_reflns_number 6021
_diffrn_reflns_theta_full 25.0
_diffrn_reflns_theta_max 24.98
_diffrn_reflns_theta_min 2.69
_diffrn_standards_decay_% 0
_diffrn_standards_interval_time 60
_diffrn_standards_number 3
_exptl_absorpt_coefficient_mu 0.111
_exptl_absorpt_correction_T_max 0.987
_exptl_absorpt_correction_T_min 0.974
_exptl_absorpt_correction_type '\y scan'
_exptl_absorpt_process_details '(North <i>et al.</i>, 1968)'
_exptl_crystal_colour yellow
_exptl_crystal_density_diffrn 1.382
_exptl_crystal_density_meas 1.38
_exptl_crystal_density_method 'flotation, using a mixture of carbon tetrachloride and xylene'
_exptl_crystal_description needle
_exptl_crystal_F_000 584
_exptl_crystal_size_max 0.3
_exptl_crystal_size_mid 0.2
_exptl_crystal_size_min 0.12
_refine_diff_density_max 0.23
_refine_diff_density_min -0.30
_refine_ls_extinction_method none
_refine_ls_goodness_of_fit_ref 0.93
_refine_ls_hydrogen_treatment constr
_refine_ls_matrix_type full
_refine_ls_number_parameters 362
_refine_ls_number_reflns 4724
_refine_ls_number_restraints 0
_refine_ls_restrained_S_all 0.93
_refine_ls_R_factor_all 0.208
_refine_ls_R_factor_gt 0.062
_refine_ls_shift/su_max 0.000
_refine_ls_shift/su_mean 0.000
_refine_ls_structure_factor_coef Fsqd
_refine_ls_weighting_details 'calc w = 1/[\s^2^(Fo^2^)+(0.0907P)^2^+0.223P] where P=(Fo^2^+2Fc^2^)/3'
_refine_ls_weighting_scheme calc
_refine_ls_wR_factor_gt 0.139
_refine_ls_wR_factor_ref 0.188
_reflns_number_gt 1945
_reflns_number_total 4724
_reflns_threshold_expression I>2\s(I)
_cod_data_source_file tk6206.cif
_cod_data_source_block I
_cod_depositor_comments
;
The following automatic conversions were performed:
'_symmetry_cell_setting' value 'Triclinic' changed to 'triclinic'
according to '/home/saulius/struct/CIF-dictionaries/cif_core.dic'
dictionary named 'cif_core.dic' version 2.4.1 from 2010-06-29.

Automatic conversion script
Id: cif_fix_enum 1527 2010-12-29 10:47:43Z saulius 

The following automatic conversions were performed:

'_symmetry_cell_setting' value 'Triclinic' changed to 'triclinic'
according to /home/saulius/struct/CIF-dictionaries/cif_core.dic
dictionary named 'cif_core.dic' version 2.4.1 from 2010-06-29.

Automatic conversion script
Id: cif_fix_values 1715 2011-07-08 13:25:40Z adriana 
;
_cod_original_cell_volume 1344.2(9)
_cod_database_code 2205370
_cod_database_fobs_code 2205370

loop_
_symmetry_equiv_pos_as_xyz
'x, y, z'
'-x, -y, -z'

loop_
_atom_site_label
_atom_site_fract_x
_atom_site_fract_y
_atom_site_fract_z
_atom_site_U_iso_or_equiv
_atom_site_adp_type
_atom_site_calc_flag
_atom_site_refinement_flags
_atom_site_occupancy
_atom_site_type_symbol
C11 0.4139(6) 0.3356(4) 0.4255(3) 0.0445(12) Uani d . 1 C
C12 0.2714(6) 0.3364(4) 0.3477(3) 0.0396(11) Uani d . 1 C
H12 0.3387 0.3442 0.2973 0.047 Uiso calc R 1 H
C13 0.1045(7) 0.2256(4) 0.3024(3) 0.0528(13) Uani d . 1 C
H13A 0.1567 0.1667 0.2996 0.063 Uiso calc R 1 H
H13B 0.0150 0.2293 0.3456 0.063 Uiso calc R 1 H
C14 -0.0078(7) 0.1922(4) 0.2040(3) 0.0471(12) Uani d . 1 C
C15 -0.2067(8) 0.1684(4) 0.1856(5) 0.0715(17) Uani d . 1 C
H15 -0.2711 0.1800 0.2364 0.086 Uiso calc R 1 H
C16 -0.3104(10) 0.1274(5) 0.0918(7) 0.102(3) Uani d . 1 C
H16 -0.4442 0.1103 0.0795 0.122 Uiso calc R 1 H
C17 -0.2133(16) 0.1120(6) 0.0164(6) 0.112(3) Uani d . 1 C
H17 -0.2825 0.0845 -0.0465 0.134 Uiso calc R 1 H
C18 -0.0213(13) 0.1364(5) 0.0335(5) 0.096(2) Uani d . 1 C
H18 0.0428 0.1263 -0.0173 0.115 Uiso calc R 1 H
C19 0.0818(8) 0.1767(4) 0.1266(4) 0.0648(15) Uani d . 1 C
H19 0.2155 0.1940 0.1375 0.078 Uiso calc R 1 H
N11 0.2005(5) 0.4331(3) 0.3902(2) 0.0415(9) Uani d . 1 N
H11A 0.1181 0.4335 0.3444 0.062 Uiso calc R 1 H
H11B 0.3001 0.4963 0.4147 0.062 Uiso calc R 1 H
H11C 0.1408 0.4276 0.4369 0.062 Uiso calc R 1 H
O1A 0.4255(4) 0.3925(3) 0.5116(2) 0.0459(8) Uani d . 1 O
O1B 0.5107(5) 0.2705(3) 0.3912(2) 0.0756(11) Uani d . 1 O
C21 -0.1004(6) 0.3086(4) 0.5383(3) 0.0378(11) Uani d . 1 C
C22 0.0165(6) 0.2786(3) 0.6027(3) 0.0367(11) Uani d . 1 C
H22 -0.0551 0.2711 0.6520 0.044 Uiso calc R 1 H
C23 0.0475(7) 0.1673(4) 0.5456(3) 0.0482(12) Uani d . 1 C
H23A -0.0777 0.1104 0.5134 0.058 Uiso calc R 1 H
H23B 0.1163 0.1737 0.4960 0.058 Uiso calc R 1 H
C24 0.1573(7) 0.1298(4) 0.6052(4) 0.0520(13) Uani d . 1 C
C25 0.3428(9) 0.1278(5) 0.5949(6) 0.095(2) Uani d . 1 C
H25 0.3993 0.1510 0.5514 0.115 Uiso calc R 1 H
C26 0.4429(12) 0.0916(7) 0.6491(9) 0.151(4) Uani d . 1 C
H26 0.5659 0.0888 0.6409 0.181 Uiso calc R 1 H
C27 0.3641(18) 0.0599(8) 0.7146(9) 0.157(5) Uani d . 1 C
H27 0.4355 0.0380 0.7521 0.189 Uiso calc R 1 H
C28 0.1835(16) 0.0598(6) 0.7258(5) 0.117(3) Uani d . 1 C
H28 0.1294 0.0366 0.7698 0.141 Uiso calc R 1 H
C29 0.0792(9) 0.0950(4) 0.6706(4) 0.0719(17) Uani d . 1 C
H29 -0.0453 0.0950 0.6780 0.086 Uiso calc R 1 H
N22 0.2025(5) 0.3708(3) 0.6524(2) 0.0391(9) Uani d . 1 N
H22A 0.2727 0.3535 0.6907 0.059 Uiso calc R 1 H
H22B 0.1792 0.4335 0.6876 0.059 Uiso calc R 1 H
H22C 0.2672 0.3808 0.6085 0.059 Uiso calc R 1 H
O2A -0.0340(4) 0.3870(3) 0.5198(2) 0.0490(8) Uani d . 1 O
O2B -0.2769(5) 0.2407(3) 0.5056(3) 0.0639(10) Uani d . 1 O
H2B -0.3378 0.2606 0.4722 0.096 Uiso calc R 1 H
C1 0.1535(6) 0.4625(4) 0.1287(3) 0.0362(10) Uani d . 1 C
C2 0.1551(6) 0.4239(4) 0.0324(3) 0.0390(11) Uani d . 1 C
H2 0.2718 0.4400 0.0130 0.047 Uiso calc R 1 H
C3 -0.0131(6) 0.3617(4) -0.0360(3) 0.0367(10) Uani d . 1 C
C4 -0.1903(6) 0.3415(3) -0.0081(3) 0.0381(11) Uani d . 1 C
H4 -0.3053 0.3014 -0.0542 0.046 Uiso calc R 1 H
C5 -0.1915(6) 0.3817(4) 0.0882(3) 0.0357(10) Uani d . 1 C
C6 -0.0228(6) 0.4410(3) 0.1654(3) 0.0355(10) Uani d . 1 C
N2 -0.0100(6) 0.3220(3) -0.1370(3) 0.0519(11) Uani d . 1 N
N3 -0.3853(6) 0.3565(3) 0.1103(3) 0.0519(11) Uani d . 1 N
N1 0.3360(5) 0.5323(3) 0.1964(3) 0.0457(10) Uani d . 1 N
O4 0.1435(5) 0.3507(3) -0.1600(2) 0.0651(10) Uani d . 1 O
O5 -0.1613(5) 0.2660(4) -0.1961(2) 0.0846(13) Uani d . 1 O
O6 -0.5226(5) 0.2978(4) 0.0431(3) 0.0888(14) Uani d . 1 O
O7 -0.4014(5) 0.3921(3) 0.1936(3) 0.0766(12) Uani d . 1 O
O3 0.4633(5) 0.5818(3) 0.1678(3) 0.0723(11) Uani d . 1 O
O2 0.3608(5) 0.5411(3) 0.2786(2) 0.0698(11) Uani d . 1 O
O1 -0.0221(4) 0.4752(3) 0.2537(2) 0.0477(8) Uani d . 1 O

loop_
_atom_site_aniso_label
_atom_site_aniso_U_11
_atom_site_aniso_U_22
_atom_site_aniso_U_33
_atom_site_aniso_U_12
_atom_site_aniso_U_13
_atom_site_aniso_U_23
C11 0.030(3) 0.057(3) 0.039(3) 0.006(2) 0.003(2) 0.018(2)
C12 0.036(3) 0.053(3) 0.035(2) 0.017(2) 0.011(2) 0.021(2)
C13 0.046(3) 0.056(3) 0.048(3) 0.006(3) 0.006(2) 0.022(3)
C14 0.041(3) 0.050(3) 0.044(3) 0.011(2) 0.002(2) 0.017(2)
C15 0.046(4) 0.065(4) 0.096(5) 0.007(3) -0.003(3) 0.038(3)
C16 0.059(4) 0.068(5) 0.157(8) -0.012(4) -0.043(5) 0.062(5)
C17 0.140(8) 0.059(4) 0.093(6) -0.008(5) -0.056(6) 0.032(4)
C18 0.145(7) 0.071(4) 0.057(4) 0.033(5) 0.007(5) 0.017(3)
C19 0.070(4) 0.066(4) 0.047(3) 0.024(3) 0.003(3) 0.014(3)
N11 0.035(2) 0.058(2) 0.038(2) 0.0190(19) 0.0124(17) 0.0241(19)
O1A 0.0347(17) 0.069(2) 0.0337(18) 0.0146(16) 0.0057(14) 0.0239(16)
O1B 0.075(3) 0.105(3) 0.053(2) 0.060(2) 0.0075(19) 0.022(2)
C21 0.034(3) 0.048(3) 0.036(2) 0.019(2) 0.017(2) 0.017(2)
C22 0.029(2) 0.046(3) 0.032(2) 0.010(2) 0.0116(19) 0.014(2)
C23 0.048(3) 0.048(3) 0.046(3) 0.013(2) 0.006(2) 0.019(2)
C24 0.050(3) 0.041(3) 0.065(3) 0.016(3) 0.008(3) 0.023(3)
C25 0.054(4) 0.087(5) 0.159(7) 0.017(4) 0.009(4) 0.073(5)
C26 0.071(6) 0.128(7) 0.260(13) 0.029(5) -0.026(7) 0.103(8)
C27 0.142(10) 0.118(8) 0.189(11) 0.011(7) -0.083(9) 0.087(7)
C28 0.173(9) 0.081(5) 0.096(6) 0.034(6) -0.015(6) 0.050(4)
C29 0.099(5) 0.063(4) 0.065(4) 0.034(4) 0.018(3) 0.034(3)
N22 0.036(2) 0.050(2) 0.036(2) 0.0181(19) 0.0154(17) 0.0190(18)
O2A 0.044(2) 0.067(2) 0.058(2) 0.0255(17) 0.0257(16) 0.0406(18)
O2B 0.034(2) 0.077(3) 0.086(3) 0.0129(19) 0.0013(18) 0.046(2)
C1 0.029(2) 0.046(3) 0.037(2) 0.013(2) 0.008(2) 0.022(2)
C2 0.034(3) 0.052(3) 0.046(3) 0.019(2) 0.019(2) 0.031(2)
C3 0.035(3) 0.050(3) 0.031(2) 0.020(2) 0.011(2) 0.019(2)
C4 0.027(2) 0.047(3) 0.043(3) 0.014(2) 0.008(2) 0.020(2)
C5 0.026(2) 0.051(3) 0.040(3) 0.017(2) 0.016(2) 0.024(2)
C6 0.036(3) 0.049(3) 0.038(3) 0.025(2) 0.017(2) 0.026(2)
N2 0.051(3) 0.066(3) 0.036(2) 0.017(2) 0.014(2) 0.020(2)
N3 0.035(3) 0.066(3) 0.056(3) 0.020(2) 0.021(2) 0.024(2)
N1 0.027(2) 0.068(3) 0.049(2) 0.018(2) 0.0122(18) 0.030(2)
O4 0.053(2) 0.093(3) 0.051(2) 0.016(2) 0.0305(18) 0.0339(19)
O5 0.048(2) 0.134(4) 0.039(2) 0.014(2) 0.0097(18) 0.014(2)
O6 0.027(2) 0.143(4) 0.070(3) 0.012(2) 0.011(2) 0.030(3)
O7 0.044(2) 0.102(3) 0.061(2) 0.011(2) 0.0336(18) 0.016(2)
O3 0.033(2) 0.110(3) 0.072(2) 0.000(2) 0.0127(18) 0.052(2)
O2 0.039(2) 0.123(3) 0.044(2) 0.012(2) 0.0046(16) 0.042(2)
O1 0.0377(18) 0.079(2) 0.0388(19) 0.0296(17) 0.0180(14) 0.0282(17)

loop_
_atom_type_symbol
_atom_type_description
_atom_type_scat_dispersion_real
_atom_type_scat_dispersion_imag
_atom_type_scat_source
C C 0.0033 0.0016 'International Tables Vol C Tables 4.2.6.8 and 6.1.1.4'
H H 0.0000 0.0000 'International Tables Vol C Tables 4.2.6.8 and 6.1.1.4'
N N 0.0061 0.0033 'International Tables Vol C Tables 4.2.6.8 and 6.1.1.4'
O O 0.0106 0.0060 'International Tables Vol C Tables 4.2.6.8 and 6.1.1.4'

loop_
_geom_angle_atom_site_label_1
_geom_angle_atom_site_label_2
_geom_angle_atom_site_label_3
_geom_angle
_geom_angle_publ_flag
O1A C11 O1B 126.0(4) y
O1A C11 C12 120.9(5) y
O1B C11 C12 113.1(4) y
N11 C12 C11 109.8(4) ?
N11 C12 C13 111.5(4) ?
C11 C12 C13 109.6(4) ?
N11 C12 H12 108.6 ?
C11 C12 H12 108.6 ?
C13 C12 H12 108.6 ?
C14 C13 C12 117.4(4) ?
C14 C13 H13A 108.0 ?
C12 C13 H13A 108.0 ?
C14 C13 H13B 108.0 ?
C12 C13 H13B 108.0 ?
H13A C13 H13B 107.2 ?
C19 C14 C15 117.6(5) ?
C19 C14 C13 120.8(4) ?
C15 C14 C13 121.4(5) ?
C14 C15 C16 120.4(6) ?
C14 C15 H15 119.8 ?
C16 C15 H15 119.8 ?
C17 C16 C15 119.6(7) ?
C17 C16 H16 120.2 ?
C15 C16 H16 120.2 ?
C18 C17 C16 120.5(7) ?
C18 C17 H17 119.7 ?
C16 C17 H17 119.7 ?
C17 C18 C19 120.0(7) ?
C17 C18 H18 120.0 ?
C19 C18 H18 120.0 ?
C18 C19 C14 121.9(6) ?
C18 C19 H19 119.1 ?
C14 C19 H19 119.1 ?
C12 N11 H11A 109.5 ?
C12 N11 H11B 109.5 ?
H11A N11 H11B 109.5 ?
C12 N11 H11C 109.5 ?
H11A N11 H11C 109.5 ?
H11B N11 H11C 109.5 ?
O2A C21 O2B 125.3(4) y
O2A C21 C22 122.8(4) y
O2B C21 C22 111.9(4) y
N22 C22 C21 109.1(3) ?
N22 C22 C23 111.9(3) ?
C21 C22 C23 111.0(3) ?
N22 C22 H22 108.3 ?
C21 C22 H22 108.3 ?
C23 C22 H22 108.3 ?
C24 C23 C22 114.3(4) ?
C24 C23 H23A 108.7 ?
C22 C23 H23A 108.7 ?
C24 C23 H23B 108.7 ?
C22 C23 H23B 108.7 ?
H23A C23 H23B 107.6 ?
C29 C24 C25 118.2(5) ?
C29 C24 C23 121.8(5) ?
C25 C24 C23 120.0(5) ?
C26 C25 C24 119.9(8) ?
C26 C25 H25 120.0 ?
C24 C25 H25 120.0 ?
C27 C26 C25 120.7(9) ?
C27 C26 H26 119.6 ?
C25 C26 H26 119.6 ?
C28 C27 C26 120.8(9) ?
C28 C27 H27 119.6 ?
C26 C27 H27 119.6 ?
C27 C28 C29 119.1(9) ?
C27 C28 H28 120.4 ?
C29 C28 H28 120.4 ?
C24 C29 C28 121.2(7) ?
C24 C29 H29 119.4 ?
C28 C29 H29 119.4 ?
C22 N22 H22A 109.5 ?
C22 N22 H22B 109.5 ?
H22A N22 H22B 109.5 ?
C22 N22 H22C 109.5 ?
H22A N22 H22C 109.5 ?
H22B N22 H22C 109.5 ?
C21 O2B H2B 109.5 ?
C2 C1 N1 117.4(4) ?
C2 C1 C6 123.2(4) ?
N1 C1 C6 119.3(4) ?
C1 C2 C3 120.8(4) ?
C1 C2 H2 119.6 ?
C3 C2 H2 119.6 ?
C2 C3 C4 120.3(4) ?
C2 C3 N2 120.3(4) ?
C4 C3 N2 119.3(4) ?
C5 C4 C3 118.7(4) ?
C5 C4 H4 120.6 ?
C3 C4 H4 120.6 ?
C4 C5 C6 125.4(4) ?
C4 C5 N3 114.7(4) ?
C6 C5 N3 120.0(4) ?
O1 C6 C5 125.9(4) ?
O1 C6 C1 122.6(4) ?
C5 C6 C1 111.4(4) ?
O5 N2 O4 122.6(4) ?
O5 N2 C3 118.9(4) ?
O4 N2 C3 118.4(4) ?
O7 N3 O6 122.7(4) ?
O7 N3 C5 119.4(4) ?
O6 N3 C5 117.8(4) ?
O2 N1 O3 121.5(4) ?
O2 N1 C1 120.8(4) ?
O3 N1 C1 117.7(4) ?

loop_
_geom_bond_atom_site_label_1
_geom_bond_atom_site_label_2
_geom_bond_distance
_geom_bond_publ_flag
C11 O1A 1.227(5) y
C11 O1B 1.269(6) y
C11 C12 1.525(6) ?
C12 N11 1.485(5) ?
C12 C13 1.531(6) ?
C12 H12 0.9800 ?
C13 C14 1.492(6) ?
C13 H13A 0.9700 ?
C13 H13B 0.9700 ?
C14 C19 1.379(7) ?
C14 C15 1.386(7) ?
C15 C16 1.389(9) ?
C15 H15 0.9300 ?
C16 C17 1.387(11) ?
C16 H16 0.9300 ?
C17 C18 1.335(11) ?
C17 H17 0.9300 ?
C18 C19 1.378(8) ?
C18 H18 0.9300 ?
C19 H19 0.9300 ?
N11 H11A 0.8900 ?
N11 H11B 0.8900 ?
N11 H11C 0.8900 ?
C21 O2A 1.211(5) y
C21 O2B 1.298(5) y
C21 C22 1.499(6) ?
C22 N22 1.484(5) ?
C22 C23 1.526(6) ?
C22 H22 0.9800 ?
C23 C24 1.488(6) ?
C23 H23A 0.9700 ?
C23 H23B 0.9700 ?
C24 C29 1.377(7) ?
C24 C25 1.389(8) ?
C25 C26 1.376(10) ?
C25 H25 0.9300 ?
C26 C27 1.360(14) ?
C26 H26 0.9300 ?
C27 C28 1.350(13) ?
C27 H27 0.9300 ?
C28 C29 1.394(9) ?
C28 H28 0.9300 ?
C29 H29 0.9300 ?
N22 H22A 0.8900 ?
N22 H22B 0.8900 ?
N22 H22C 0.8900 ?
O2B H2B 0.8200 ?
C1 C2 1.366(5) ?
C1 N1 1.449(5) ?
C1 C6 1.461(5) ?
C2 C3 1.370(6) ?
C2 H2 0.9300 ?
C3 C4 1.396(6) ?
C3 N2 1.435(5) ?
C4 C5 1.365(5) ?
C4 H4 0.9300 ?
C5 C6 1.437(6) ?
C5 N3 1.474(5) ?
C6 O1 1.250(4) ?
N2 O5 1.217(5) ?
N2 O4 1.221(5) ?
N3 O7 1.209(4) ?
N3 O6 1.214(5) ?
N1 O2 1.216(4) ?
N1 O3 1.224(4) ?

loop_
_geom_hbond_atom_site_label_D
_geom_hbond_atom_site_label_H
_geom_hbond_atom_site_label_A
_geom_hbond_site_symmetry_A
_geom_hbond_distance_DH
_geom_hbond_distance_HA
_geom_hbond_distance_DA
_geom_hbond_angle_DHA
N11 H11A O1 . 0.89 2.01 2.875(4) 165
N11 H11B O1A 2_666 0.89 2.07 2.923(4) 159
N11 H11C O2A . 0.89 2.01 2.888(4) 168
N22 H22A O2 2_666 0.89 2.60 3.037(4) 111
N22 H22A O3 2_666 0.89 2.48 3.266(5) 148
N22 H22A O4 1_556 0.89 2.57 3.061(4) 116
N22 H22C O1A . 0.89 2.00 2.883(4) 174
N22 H22B O1 2_566 0.89 1.94 2.778(5) 156
N22 H22B O7 2_566 0.89 2.40 3.036(5) 129
O2B H2B O1B 1_455 0.82 1.67 2.473(5) 167

loop_
_geom_torsion_atom_site_label_1
_geom_torsion_atom_site_label_2
_geom_torsion_atom_site_label_3
_geom_torsion_atom_site_label_4
_geom_torsion
_geom_torsion_publ_flag
O1A C11 C12 N11 15.2(6) y
O1B C11 C12 N11 -166.0(4) y
O1A C11 C12 C13 -107.6(5) ?
O1B C11 C12 C13 71.2(5) ?
N11 C12 C13 C14 80.3(5) y
C11 C12 C13 C14 -157.9(4) ?
C12 C13 C14 C19 59.9(6) y
C12 C13 C14 C15 -124.4(5) y
C19 C14 C15 C16 1.9(8) ?
C13 C14 C15 C16 -173.9(5) ?
C14 C15 C16 C17 -1.1(9) ?
C15 C16 C17 C18 -0.1(11) ?
C16 C17 C18 C19 0.3(11) ?
C17 C18 C19 C14 0.5(9) ?
C15 C14 C19 C18 -1.6(8) ?
C13 C14 C19 C18 174.2(5) ?
O2A C21 C22 N22 11.3(6) y
O2B C21 C22 N22 -169.1(3) y
O2A C21 C22 C23 -112.5(5) ?
O2B C21 C22 C23 67.2(5) ?
N22 C22 C23 C24 59.8(5) y
C21 C22 C23 C24 -178.1(4) ?
C22 C23 C24 C29 69.7(6) y
C22 C23 C24 C25 -111.1(6) y
C29 C24 C25 C26 0.1(10) ?
C23 C24 C25 C26 -179.1(7) ?
C24 C25 C26 C27 -1.5(14) ?
C25 C26 C27 C28 2.1(17) ?
C26 C27 C28 C29 -1.3(15) ?
C25 C24 C29 C28 0.6(8) ?
C23 C24 C29 C28 179.8(5) ?
C27 C28 C29 C24 -0.1(11) ?
N1 C1 C2 C3 -177.0(4) ?
C6 C1 C2 C3 0.2(6) ?
C1 C2 C3 C4 3.1(6) ?
C1 C2 C3 N2 179.7(4) ?
C2 C3 C4 C5 -2.1(6) ?
N2 C3 C4 C5 -178.7(4) ?
C3 C4 C5 C6 -2.4(7) ?
C3 C4 C5 N3 179.7(4) ?
C4 C5 C6 O1 -177.8(4) ?
N3 C5 C6 O1 0.0(6) ?
C4 C5 C6 C1 5.1(6) ?
N3 C5 C6 C1 -177.1(4) ?
C2 C1 C6 O1 178.8(4) ?
N1 C1 C6 O1 -4.1(6) ?
C2 C1 C6 C5 -4.0(6) ?
N1 C1 C6 C5 173.1(4) ?
C2 C3 N2 O5 179.2(4) ?
C4 C3 N2 O5 -4.3(6) y
C2 C3 N2 O4 -4.4(6) y
C4 C3 N2 O4 172.2(4) ?
C4 C5 N3 O7 -177.4(4) ?
C6 C5 N3 O7 4.6(6) y
C4 C5 N3 O6 4.4(6) y
C6 C5 N3 O6 -173.6(4) ?
C2 C1 N1 O2 -156.9(4) ?
C6 C1 N1 O2 25.9(6) y
C2 C1 N1 O3 23.1(6) y
C6 C1 N1 O3 -154.2(4) ?
